data_1521505
loop_
_publ_author_name
'Li, Y.-P.'
'Burns, P.C.'

_publ_section_title
;
 Investigations of crystal-chemical variability in lead uranyl oxide
 hydrates. I. Curite
;
_journal_name_full 'Canadian Mineralogist'
_journal_page_first 727
_journal_page_last 735
_journal_volume 38
_journal_year 2000
_chemical_formula_sum 'H10.216 O32 Pb2.892 U8'
_chemical_name_systematic 'Pb2.892 (H2 O)2 ((U O2)4 O3.892 (O H)3.108)2'
_space_group_IT_number 62
_symmetry_space_group_name_Hall '-P 2c 2n'
_symmetry_space_group_name_H-M 'P n a m'
_cell_angle_alpha 90
_cell_angle_beta 90
_cell_angle_gamma 90
_cell_formula_units_Z 2
_cell_length_a 12.584
_cell_length_b 13.033
_cell_length_c 8.402
_cell_volume 1377.989
_citation_journal_id_ASTM CAMIA6
_cod_data_source_file Li_CAMIA6_2000_980.cif
_cod_data_source_block H10.216O32Pb2.892U8
_cod_original_sg_symbol_Hall '-P 2ac 2n (-x,z,y)'
_cod_database_code 1521505

loop_
_symmetry_equiv_pos_as_xyz
x,y,z
-x+1/2,y+1/2,-z
x+1/2,-y+1/2,-z+1/2
-x,-y,z+1/2
-x,-y,-z
x-1/2,-y-1/2,z
-x-1/2,y-1/2,z-1/2
x,y,-z-1/2

loop_
_atom_site_label
_atom_site_type_symbol
_atom_site_fract_x
_atom_site_fract_y
_atom_site_fract_z
_atom_site_occupancy
_atom_site_U_iso_or_equiv
O11 O-2 0.4296 0.6321 0.25 1 0.0
O9 O-2 0.2036 0.7099 0.25 1 0.0
Pb2 Pb+2 0.0174 0.3763 0.75 0.556 0.0
O12 O-2 0.3757 0.4371 0.0816 1 0.0
Pb1 Pb+2 0.0651 0.332 0.25 0.89 0.0
U3 U+6 0.3015 0.2854 -0.0126 1 0.0
O1 O-2 0.2271 0.1221 0.0052 1 0.0
O2 O-2 0.169 0.3434 -0.0344 1 0.0
O8 O-2 0.1771 0.4946 0.25 1 0.0
O7 O-2 0.351 0.0348 0.25 1 0.0
O6 O-2 0.2537 0.2525 0.25 1 0.0
O4 O-2 0.0654 0.7328 -0.014 1 0.0
O10 O-2 0.1544 0.9036 0.25 1 0.0
O3 O-2 0 0.5 0 1 0.0
U1 U+6 0.2092 0.0762 0.25 1 0.0
U2 U+6 0.1964 0.0657 0.75 1 0.0
O5 O-2 0.0661 0.1206 0.25 1 0.0
